data_1572166
loop_
_publ_author_name
'Madron du Vign&#xe9;, Adrien'
'Cramer, Nicolai'

_publ_section_title
;
 Streamlined synthetic assembly of &#x3b1;-chiral CAAC ligands and
 catalytic performance of their copper and ruthenium complexes.
;
_journal_issue 34
_journal_name_full 'Chemical science'
_journal_page_first 13864
_journal_page_last 13871
_journal_paper_doi 10.1039/d4sc04278f
_journal_volume 15
_journal_year 2024
_chemical_absolute_configuration rmad
_chemical_formula_moiety 'C35 H45 Cl2 N O Ru'
_chemical_formula_sum 'C35 H45 Cl2 N O Ru'
_chemical_formula_weight 667.69
_space_group_crystal_system orthorhombic
_space_group_IT_number 19
_space_group_name_Hall 'P 2ac 2ab'
_space_group_name_H-M_alt 'P 21 21 21'
_atom_sites_solution_hydrogens geom
_atom_sites_solution_primary dual
_audit_creation_date 2024-05-01
_audit_creation_method
;
Olex2 1.5
(compiled 2024.02.16 svn.r378c4104 for OlexSys, GUI svn.r6928)
;
_audit_update_record
;
2024-06-27 deposited with the CCDC.	2024-07-24 downloaded from the CCDC.
;
_cell_angle_alpha 90
_cell_angle_beta 90
_cell_angle_gamma 90
_cell_formula_units_Z 4
_cell_length_a 11.5043(3)
_cell_length_b 16.0340(4)
_cell_length_c 17.8672(5)
_cell_measurement_reflns_used 16254
_cell_measurement_temperature 139.99(10)
_cell_measurement_theta_max 73.3690
_cell_measurement_theta_min 3.6770
_cell_volume 3295.78(15)
_computing_cell_refinement 'CrysAlisPro 1.171.43.120a (Rigaku OD, 2024)'
_computing_data_collection 'CrysAlisPro system (CCD 43.120a 64-bit (release 16-04-2024))'
_computing_data_reduction 'CrysAlisPro 1.171.43.120a (Rigaku OD, 2024)'
_computing_molecular_graphics 'Olex2 1.5 (Dolomanov et al., 2009)'
_computing_publication_material 'Olex2 1.5 (Dolomanov et al., 2009)'
_computing_structure_refinement 'SHELXL 2019/3 (Sheldrick, 2015)'
_computing_structure_solution 'SHELXT  (Sheldrick, 2015)'
_diffrn_ambient_environment N~2~
_diffrn_ambient_temperature 139.99(10)
_diffrn_detector 'Hybrid Pixel Array Detector'
_diffrn_detector_area_resol_mean 10.0000
_diffrn_detector_type 'HyPix-Arc 150'
_diffrn_measured_fraction_theta_full 0.999
_diffrn_measured_fraction_theta_max 0.989
_diffrn_measurement_details
;
List of Runs (angles in degrees, time in seconds):

  # Type    Start    End  Width  t~exp~   \w     \q     \k     \f   Frames
#--------------------------------------------------------------------------
  1  \w     50.00  75.00   0.50    2.00    --   63.42-167.00  34.00   50
  2  \w     45.00  70.00   0.50    2.00    --   63.42-116.00-179.00   50
  3  \w    -76.00 -51.00   0.50    2.00    --  -64.25-167.00  34.00   50
  4  \w    -96.00 -71.00   0.50    2.00    --  -64.25 167.00  54.00   50
  5  \w    -79.00 -54.00   0.50    2.00    --  -64.25 116.00 -91.00   50
  6  \w    -90.00 -58.00   0.50    2.00    --  -70.98 116.00 -91.00   64
  7  \w    -83.00 -43.00   0.50    2.00    --  -70.98 167.00  54.00   80
  8  \w     56.00  81.00   0.50    2.00    --   75.74-116.00-179.00   50
  9  \w     87.00 113.00   0.50    2.00    --   76.22-167.00  34.00   52
 10  \w     43.00  68.00   0.50    2.00    --   76.22-116.00-179.00   50
 11  \w     58.00  83.00   0.50    2.00    --   76.22 167.00  54.00   50
 12  \w     28.00  53.00   0.50    2.00    --   63.42 -95.00-120.00   50
 13  \w     44.00  69.00   0.50    2.00    --   63.42 -95.00 -90.00   50
 14  \w     33.00  72.00   0.50    2.00    --   63.42 -95.00  30.00   78
 15  \w     22.00  62.00   0.50    2.00    --   63.42-125.00 120.00   80
 16  \w    -63.00 -37.00   0.50    2.00    --  -70.98   0.00   0.00   52
 17  \w    -72.00 -42.00   0.50    2.00    --  -70.98   0.00 150.00   60
 18  \w    -69.00 -35.00   0.50    2.00    --  -70.98   0.00-180.00   68
 19  \w    -68.00 -35.00   0.50    2.00    --  -70.98   0.00-120.00   66
 20  \w     39.00  82.00   0.50    2.00    --   75.74 -95.00  30.00   86
 21  \w     38.00  63.00   0.50    2.00    --   75.74 -95.00-180.00   50
 22  \w     43.00  68.00   0.50    2.00    --   75.74 -95.00 150.00   50
 23  \w     98.00 123.00   0.50    2.00    --   76.00  23.00  43.15   50
 24  \w     38.00  63.00   0.50    2.00    --   76.22 -95.00  90.00   50
 25  \w     66.00  91.00   0.50    2.00    --   76.22-125.00 150.00   50
 26  \w     38.00  63.00   0.50    2.00    --   76.22 -95.00 -60.00   50
 27  \w     48.00  79.00   0.50    2.00    --   76.22 -95.00 -90.00   62
 28  \w     74.00  99.00   0.50    2.00    --   76.22-125.00  30.00   50
 29  \w     73.00  98.00   0.50    2.00    --   76.22-125.00  60.00   50
 30  \w   -108.00 -80.00   0.50    2.00    --  -76.25 -86.00 -73.87   56
 31  \w    -97.00 -71.00   0.50    2.00    --  -76.25 118.00-131.70   52
 32  \w    -70.00 -45.00   0.50    2.00    --  -76.25  78.00 -64.87   50
 33  \w   -109.00 -82.00   0.50    2.00    --  -76.25 -82.00 -26.89   54
 34  \w     46.00  78.00   0.50    2.00    --   79.75   6.00  90.86   64
 35  \w     62.00  87.00   0.50    2.00    --   79.75  21.00  61.24   50
 36  \w     66.00  93.00   0.50    2.00    --   79.75  21.00 -90.79   54
 37  \w     83.00 109.00   0.50    2.00    --   79.75   1.00 -67.96   52
 38  \w     73.00 125.00   0.50    2.00    --   79.75  22.00-139.63  104
 39  \w     43.00  74.00   0.50    2.00    --   79.75   1.00 -67.96   62
 40  \w     68.00  94.00   0.50    2.00    --   79.75  16.00 176.08   52
 41  \w     88.00 114.00   0.50    2.00    --   79.75   4.00-136.35   52
 42  \w    101.00 126.00   0.50    2.00    --   79.75  19.00   5.04   50
 43  \w     85.00 119.00   0.50    2.00    --   79.75   2.00 -41.19   68
 44  \w     53.00  79.00   0.50    2.00    --   79.75  19.00   5.04   52
 45  \w     88.00 116.00   0.50    2.00    --   79.75   4.00  21.81   56
 46  \w     89.00 121.00   0.50    2.00    --   79.75  20.00 -74.32   64
 47  \w     83.00 120.00   0.50    2.00    --   79.75  22.00 179.32   74
 48  \w     72.00 110.00   0.50    2.00    --   79.75  22.00  -2.27   76
 49  \w     87.00 116.00   0.50    2.00    --   79.75   6.00  90.86   58
 50  \w     59.00  86.00   0.50    2.00    --   79.75   4.00  21.81   54
 51  \w     95.00 123.00   0.50    2.00    --   79.75  54.00-115.13   56
;
_diffrn_measurement_device 'four-circle diffractometer'
_diffrn_measurement_device_type 'XtaLAB Synergy R, DW system, HyPix-Arc 150'
_diffrn_measurement_method '\w scans'
_diffrn_orient_matrix_type 'CrysAlisPro convention (1999,Acta A55,543-557)'
_diffrn_orient_matrix_UB_11 -0.0939025000
_diffrn_orient_matrix_UB_12 -0.0325142000
_diffrn_orient_matrix_UB_13 0.0543017000
_diffrn_orient_matrix_UB_21 -0.0930516000
_diffrn_orient_matrix_UB_22 0.0499257000
_diffrn_orient_matrix_UB_23 -0.0426431000
_diffrn_orient_matrix_UB_31 -0.0211053000
_diffrn_orient_matrix_UB_32 -0.0754221000
_diffrn_orient_matrix_UB_33 -0.0516376000
_diffrn_radiation_monochromator mirror
_diffrn_radiation_probe x-ray
_diffrn_radiation_type 'Cu K\a'
_diffrn_radiation_wavelength 1.54184
_diffrn_reflns_av_R_equivalents 0.0565
_diffrn_reflns_av_unetI/netI 0.0397
_diffrn_reflns_Laue_measured_fraction_full 0.999
_diffrn_reflns_Laue_measured_fraction_max 0.989
_diffrn_reflns_limit_h_max 14
_diffrn_reflns_limit_h_min -14
_diffrn_reflns_limit_k_max 19
_diffrn_reflns_limit_k_min -19
_diffrn_reflns_limit_l_max 21
_diffrn_reflns_limit_l_min -22
_diffrn_reflns_number 38532
_diffrn_reflns_point_group_measured_fraction_full 0.999
_diffrn_reflns_point_group_measured_fraction_max 0.983
_diffrn_reflns_theta_full 67.684
_diffrn_reflns_theta_max 75.776
_diffrn_reflns_theta_min 3.704
_diffrn_source 'Rotating-anode X-ray tube'
_diffrn_source_type 'Rigaku (Cu) X-ray Source'
_exptl_absorpt_coefficient_mu 5.538
_exptl_absorpt_correction_T_max 0.910
_exptl_absorpt_correction_T_min 0.574
_exptl_absorpt_correction_type gaussian
_exptl_absorpt_process_details
;
CrysAlisPro 1.171.43.120a (Rigaku Oxford Diffraction, 2024)
Numerical absorption correction based on gaussian integration over
a multifaceted crystal model
Empirical absorption correction using spherical harmonics,
implemented in SCALE3 ABSPACK scaling algorithm.
;
_exptl_crystal_colour 'clear intense green'
_exptl_crystal_density_diffrn 1.346
_exptl_crystal_description irregular
_exptl_crystal_F_000 1392
_exptl_crystal_size_max 0.166
_exptl_crystal_size_mid 0.12
_exptl_crystal_size_min 0.056
_refine_diff_density_max 1.458
_refine_diff_density_min -1.661
_refine_diff_density_rms 0.107
_refine_ls_abs_structure_details
;
 Flack x determined using 2227 quotients [(I+)-(I-)]/[(I+)+(I-)]
 (Parsons, Flack and Wagner, Acta Cryst. B69 (2013) 249-259).
;
_refine_ls_abs_structure_Flack -0.037(7)
_refine_ls_extinction_coef 0.00039(11)
_refine_ls_extinction_expression Fc^*^=kFc[1+0.001xFc^2^\l^3^/sin(2\q)]^-1/4^
_refine_ls_extinction_method 'SHELXL-2019/2 (Sheldrick 2019)'
_refine_ls_goodness_of_fit_ref 1.065
_refine_ls_hydrogen_treatment constr
_refine_ls_matrix_type full
_refine_ls_number_parameters 368
_refine_ls_number_reflns 6742
_refine_ls_number_restraints 0
_refine_ls_restrained_S_all 1.065
_refine_ls_R_factor_all 0.0659
_refine_ls_R_factor_gt 0.0550
_refine_ls_shift/su_max 0.000
_refine_ls_shift/su_mean 0.000
_refine_ls_structure_factor_coef Fsqd
_refine_ls_weighting_details 'w=1/[\s^2^(Fo^2^)+(0.0802P)^2^+4.6774P] where P=(Fo^2^+2Fc^2^)/3'
_refine_ls_weighting_scheme calc
_refine_ls_wR_factor_gt 0.1370
_refine_ls_wR_factor_ref 0.1448
_reflns_Friedel_coverage 0.777
_reflns_Friedel_fraction_full 0.999
_reflns_Friedel_fraction_max 0.975
_reflns_number_gt 5827
_reflns_number_total 6742
_reflns_threshold_expression 'I > 2\s(I)'
_cod_data_source_file d4sc04278f2.cif
_cod_data_source_block amd-r1392
_cod_depositor_comments 'Adding full bibliography for 1572161--1572166.cif.'
_cod_database_code 1572166
_shelx_shelxl_version_number 2019/3
_chemical_oxdiff_formula 'C35 H45 N1 O1 Cl2 Ru1'
_shelx_space_group_comment
;
The symmetry employed for this shelxl refinement is uniquely defined
by the following loop, which should always be used as a source of
symmetry information in preference to the above space-group names.
They are only intended as comments.
;
_shelx_estimated_absorpt_t_max 0.747
_shelx_estimated_absorpt_t_min 0.460
_olex2_refinement_description
;
1. Fixed Uiso
 At 1.2 times of:
  All C(H) groups, All C(H,H) groups
 At 1.5 times of:
  All C(H,H,H) groups
2.a Ternary CH refined with riding coordinates:
 C18(H18), C19(H19), C33(H33)
2.b Secondary CH2 refined with riding coordinates:
 C12(H12A,H12B), C20(H20A,H20B), C21(H21A,H21B), C22(H22A,H22B), C23(H23A,
 H23B), C24(H24A,H24B)
2.c Aromatic/amide H refined with riding coordinates:
 C2(H2), C3(H3), C4(H4), C5(H5), C7(H7), C8(H8), C10(H10), C25(H25), C28(H28),
 C29(H29), C30(H30), C31(H31)
2.d Idealised Me refined as rotating group:
 C15(H15A,H15B,H15C), C16(H16A,H16B,H16C), C17(H17A,H17B,H17C), C32(H32A,H32B,
 H32C), C34(H34A,H34B,H34C), C35(H35A,H35B,H35C)
;
_olex2_submission_special_instructions 'No special instructions were received'
_oxdiff_exptl_absorpt_empirical_details
;
Empirical correction (ABSPACK) includes:
- Absorption correction using spherical harmonics
- Frame scaling
- Detector area scaling
- B-factor correction
;
_oxdiff_exptl_absorpt_empirical_full_max 1.648
_oxdiff_exptl_absorpt_empirical_full_min 0.644

loop_
_space_group_symop_operation_xyz
'x, y, z'
'-x+1/2, -y, z+1/2'
'-x, y+1/2, -z+1/2'
'x+1/2, -y+1/2, -z'

loop_
_atom_site_label
_atom_site_type_symbol
_atom_site_fract_x
_atom_site_fract_y
_atom_site_fract_z
_atom_site_U_iso_or_equiv
_atom_site_adp_type
_atom_site_occupancy
_atom_site_site_symmetry_order
_atom_site_calc_flag
_atom_site_refinement_flags_posn
_atom_site_refinement_flags_adp
_atom_site_refinement_flags_occupancy
_atom_site_disorder_assembly
_atom_site_disorder_group
Ru1 Ru 0.81872(5) 0.43121(4) 0.45786(3) 0.03783(19) Uani 1 1 d . . . . .
Cl1 Cl 0.8392(2) 0.55130(13) 0.38536(12) 0.0499(5) Uani 1 1 d . . . . .
Cl2 Cl 0.8613(2) 0.34469(14) 0.55934(12) 0.0500(5) Uani 1 1 d . . . . .
O1 O 0.9900(5) 0.3870(4) 0.4029(3) 0.0443(14) Uani 1 1 d . . . . .
N1 N 0.6656(6) 0.5081(4) 0.5647(3) 0.0346(14) Uani 1 1 d . . . . .
C1 C 0.4085(7) 0.3783(6) 0.3013(5) 0.046(2) Uani 1 1 d . . . . .
C2 C 0.3553(9) 0.3116(7) 0.2616(5) 0.056(2) Uani 1 1 d . . . . .
H2 H 0.347585 0.258145 0.284046 0.067 Uiso 1 1 calc R U . . .
C3 C 0.3152(10) 0.3257(8) 0.1900(5) 0.064(3) Uani 1 1 d . . . . .
H3 H 0.283034 0.281235 0.161653 0.077 Uiso 1 1 calc R U . . .
C4 C 0.3220(9) 0.4063(7) 0.1591(5) 0.062(3) Uani 1 1 d . . . . .
H4 H 0.290642 0.415991 0.110675 0.075 Uiso 1 1 calc R U . . .
C5 C 0.3718(8) 0.4700(7) 0.1962(5) 0.053(2) Uani 1 1 d . . . . .
H5 H 0.375539 0.523611 0.173648 0.063 Uiso 1 1 calc R U . . .
C6 C 0.4192(7) 0.4576(6) 0.2694(5) 0.046(2) Uani 1 1 d . . . . .
C7 C 0.4767(8) 0.5216(6) 0.3087(5) 0.048(2) Uani 1 1 d . . . . .
H7 H 0.485685 0.575136 0.286779 0.058 Uiso 1 1 calc R U . . .
C8 C 0.5199(7) 0.5059(5) 0.3791(5) 0.0416(19) Uani 1 1 d . . . . .
H8 H 0.560001 0.549221 0.404638 0.050 Uiso 1 1 calc R U . . .
C9 C 0.5068(6) 0.4279(6) 0.4150(4) 0.0366(16) Uani 1 1 d . . . . .
C10 C 0.4511(8) 0.3649(6) 0.3762(5) 0.046(2) Uani 1 1 d . . . . .
H10 H 0.440844 0.311978 0.399232 0.055 Uiso 1 1 calc R U . . .
C11 C 0.5530(7) 0.4164(5) 0.4941(5) 0.0391(18) Uani 1 1 d . . . . .
C12 C 0.4728(7) 0.4679(5) 0.5480(5) 0.0428(18) Uani 1 1 d . . . . .
H12A H 0.434591 0.514080 0.520622 0.051 Uiso 1 1 calc R U . . .
H12B H 0.412143 0.431839 0.570200 0.051 Uiso 1 1 calc R U . . .
C13 C 0.5537(7) 0.5023(5) 0.6091(4) 0.0370(17) Uani 1 1 d . . . . .
C14 C 0.6716(8) 0.4588(4) 0.5065(4) 0.0384(17) Uani 1 1 d . . . . .
C15 C 0.5592(9) 0.3244(5) 0.5176(5) 0.048(2) Uani 1 1 d . . . . .
H15A H 0.480505 0.301080 0.519619 0.072 Uiso 1 1 calc R U . . .
H15B H 0.595440 0.320112 0.567097 0.072 Uiso 1 1 calc R U . . .
H15C H 0.605606 0.293210 0.481092 0.072 Uiso 1 1 calc R U . . .
C16 C 0.5662(9) 0.4419(6) 0.6748(5) 0.049(2) Uani 1 1 d . . . . .
H16A H 0.606416 0.391393 0.657995 0.074 Uiso 1 1 calc R U . . .
H16B H 0.489002 0.427125 0.693756 0.074 Uiso 1 1 calc R U . . .
H16C H 0.611300 0.468550 0.714726 0.074 Uiso 1 1 calc R U . . .
C17 C 0.5090(7) 0.5853(5) 0.6397(5) 0.0421(19) Uani 1 1 d . . . . .
H17A H 0.558757 0.603599 0.681066 0.063 Uiso 1 1 calc R U . . .
H17B H 0.429132 0.578325 0.657785 0.063 Uiso 1 1 calc R U . . .
H17C H 0.510306 0.627341 0.599854 0.063 Uiso 1 1 calc R U . . .
C18 C 0.7696(6) 0.5556(5) 0.5905(4) 0.0370(17) Uani 1 1 d . . . . .
H18 H 0.834087 0.540180 0.555696 0.044 Uiso 1 1 calc R U . . .
C19 C 0.7562(7) 0.6504(5) 0.5845(5) 0.0380(17) Uani 1 1 d . . . . .
H19 H 0.712541 0.670052 0.629540 0.046 Uiso 1 1 calc R U . . .
C20 C 0.6924(8) 0.6825(5) 0.5148(5) 0.0411(18) Uani 1 1 d . . . . .
H20A H 0.735573 0.665388 0.469373 0.049 Uiso 1 1 calc R U . . .
H20B H 0.613991 0.657171 0.512457 0.049 Uiso 1 1 calc R U . . .
C21 C 0.6813(9) 0.7767(5) 0.5162(5) 0.0473(19) Uani 1 1 d . . . . .
H21A H 0.640624 0.795738 0.470455 0.057 Uiso 1 1 calc R U . . .
H21B H 0.634068 0.793638 0.560005 0.057 Uiso 1 1 calc R U . . .
C22 C 0.7996(9) 0.8180(6) 0.5206(6) 0.058(3) Uani 1 1 d . . . . .
H22A H 0.842790 0.807001 0.473684 0.070 Uiso 1 1 calc R U . . .
H22B H 0.789454 0.879031 0.525387 0.070 Uiso 1 1 calc R U . . .
C23 C 0.8688(9) 0.7865(6) 0.5855(6) 0.058(3) Uani 1 1 d . . . . .
H23A H 0.832148 0.805536 0.632634 0.069 Uiso 1 1 calc R U . . .
H23B H 0.948082 0.810407 0.583294 0.069 Uiso 1 1 calc R U . . .
C24 C 0.8774(8) 0.6905(6) 0.5862(6) 0.053(2) Uani 1 1 d . . . . .
H24A H 0.922607 0.671625 0.542246 0.064 Uiso 1 1 calc R U . . .
H24B H 0.919054 0.672291 0.631880 0.064 Uiso 1 1 calc R U . . .
C25 C 0.7671(8) 0.3584(6) 0.3870(5) 0.047(2) Uani 1 1 d . . . . .
H25 H 0.685993 0.348625 0.382094 0.056 Uiso 1 1 calc R U . . .
C26 C 0.8467(8) 0.3153(5) 0.3384(5) 0.0418(19) Uani 1 1 d . . . . .
C27 C 0.9654(8) 0.3318(5) 0.3464(4) 0.043(2) Uani 1 1 d . . . . .
C28 C 1.0478(9) 0.2935(5) 0.3008(5) 0.047(2) Uani 1 1 d . . . . .
H28 H 1.128337 0.305172 0.306201 0.056 Uiso 1 1 calc R U . . .
C29 C 1.0079(9) 0.2369(6) 0.2464(5) 0.051(2) Uani 1 1 d . . . . .
H29 H 1.062462 0.210875 0.214076 0.061 Uiso 1 1 calc R U . . .
C30 C 0.8929(9) 0.2186(5) 0.2391(5) 0.049(2) Uani 1 1 d . . . . .
H30 H 0.868170 0.178864 0.203059 0.058 Uiso 1 1 calc R U . . .
C31 C 0.8119(10) 0.2580(5) 0.2843(5) 0.050(2) Uani 1 1 d . . . . .
H31 H 0.731640 0.245801 0.278272 0.059 Uiso 1 1 calc R U . . .
C32 C 0.8098(9) 0.5295(6) 0.6687(5) 0.050(2) Uani 1 1 d . . . . .
H32A H 0.756862 0.552744 0.706315 0.074 Uiso 1 1 calc R U . . .
H32B H 0.888597 0.550506 0.677614 0.074 Uiso 1 1 calc R U . . .
H32C H 0.809696 0.468511 0.672384 0.074 Uiso 1 1 calc R U . . .
C33 C 1.1106(8) 0.4158(7) 0.4134(6) 0.055(3) Uani 1 1 d . . . . .
H33 H 1.164591 0.367382 0.407641 0.066 Uiso 1 1 calc R U . . .
C34 C 1.1398(10) 0.4806(7) 0.3557(7) 0.067(3) Uani 1 1 d . . . . .
H34A H 1.141146 0.454823 0.306019 0.101 Uiso 1 1 calc R U . . .
H34B H 1.216265 0.504529 0.366792 0.101 Uiso 1 1 calc R U . . .
H34C H 1.080960 0.524827 0.356755 0.101 Uiso 1 1 calc R U . . .
C35 C 1.1178(9) 0.4482(9) 0.4930(6) 0.072(4) Uani 1 1 d . . . . .
H35A H 1.062713 0.494288 0.499438 0.108 Uiso 1 1 calc R U . . .
H35B H 1.196822 0.468071 0.502997 0.108 Uiso 1 1 calc R U . . .
H35C H 1.098449 0.403208 0.527943 0.108 Uiso 1 1 calc R U . . .

loop_
_atom_site_aniso_label
_atom_site_aniso_U_11
_atom_site_aniso_U_22
_atom_site_aniso_U_33
_atom_site_aniso_U_23
_atom_site_aniso_U_13
_atom_site_aniso_U_12
Ru1 0.0367(3) 0.0385(3) 0.0383(3) -0.0021(3) 0.0011(3) 0.0050(3)
Cl1 0.0559(13) 0.0468(11) 0.0470(10) 0.0053(9) 0.0117(9) 0.0056(9)
Cl2 0.0547(12) 0.0483(11) 0.0468(12) 0.0063(9) 0.0011(9) 0.0174(9)
O1 0.032(3) 0.055(3) 0.046(3) -0.010(3) 0.007(3) 0.005(3)
N1 0.033(3) 0.036(3) 0.035(3) 0.001(2) -0.004(3) -0.004(3)
C1 0.033(4) 0.060(5) 0.045(5) -0.006(4) -0.001(4) -0.009(4)
C2 0.049(5) 0.068(6) 0.050(5) -0.006(5) 0.006(4) -0.009(5)
C3 0.049(5) 0.095(8) 0.049(5) -0.010(5) 0.005(5) -0.013(6)
C4 0.044(5) 0.096(8) 0.047(5) -0.004(5) -0.001(5) 0.000(6)
C5 0.044(5) 0.076(7) 0.038(4) 0.002(4) 0.002(4) 0.003(5)
C6 0.035(4) 0.065(6) 0.038(4) -0.001(4) -0.005(4) 0.005(4)
C7 0.048(5) 0.056(5) 0.040(4) 0.002(4) 0.002(4) 0.010(4)
C8 0.036(4) 0.045(5) 0.044(4) 0.002(4) -0.004(4) 0.008(4)
C9 0.031(4) 0.041(4) 0.038(4) -0.001(4) -0.001(3) 0.002(4)
C10 0.041(5) 0.052(5) 0.045(5) -0.002(4) -0.001(4) -0.008(4)
C11 0.044(4) 0.034(4) 0.039(4) -0.001(3) -0.005(4) -0.001(3)
C12 0.041(4) 0.050(4) 0.037(4) 0.004(4) -0.003(4) -0.008(3)
C13 0.031(4) 0.046(4) 0.034(4) 0.000(3) -0.001(3) -0.005(3)
C14 0.052(5) 0.030(3) 0.034(4) 0.004(3) -0.008(4) 0.003(4)
C15 0.056(5) 0.044(5) 0.044(5) 0.000(4) -0.003(4) -0.008(4)
C16 0.061(6) 0.049(5) 0.038(4) 0.005(4) 0.002(4) -0.005(5)
C17 0.034(4) 0.046(5) 0.046(4) -0.003(4) 0.005(3) 0.000(3)
C18 0.027(3) 0.042(5) 0.042(4) -0.004(3) -0.003(3) -0.002(3)
C19 0.034(4) 0.039(4) 0.041(4) -0.003(3) -0.002(3) -0.003(3)
C20 0.038(4) 0.040(4) 0.046(4) -0.001(3) 0.004(4) -0.004(4)
C21 0.047(5) 0.042(4) 0.052(5) 0.006(3) 0.003(4) 0.003(4)
C22 0.055(6) 0.041(4) 0.079(7) 0.004(4) 0.008(5) -0.007(4)
C23 0.049(5) 0.043(5) 0.081(7) -0.010(5) 0.002(5) -0.011(4)
C24 0.034(4) 0.052(5) 0.075(7) -0.006(5) -0.002(4) -0.009(4)
C25 0.041(4) 0.047(5) 0.052(5) 0.007(4) 0.007(4) 0.011(4)
C26 0.050(5) 0.034(4) 0.041(4) -0.003(3) 0.000(4) 0.008(3)
C27 0.054(5) 0.041(4) 0.034(4) -0.002(3) 0.007(4) 0.017(4)
C28 0.057(5) 0.045(5) 0.039(4) 0.008(4) 0.004(4) 0.014(4)
C29 0.068(6) 0.049(5) 0.035(4) 0.005(4) 0.008(4) 0.019(5)
C30 0.066(6) 0.039(5) 0.041(5) -0.004(4) -0.001(4) 0.010(4)
C31 0.057(5) 0.045(4) 0.047(5) 0.001(4) -0.006(5) 0.012(4)
C32 0.046(5) 0.058(5) 0.045(4) 0.000(4) -0.015(4) 0.002(4)
C33 0.046(5) 0.061(7) 0.060(6) -0.009(5) 0.006(4) 0.005(4)
C34 0.053(6) 0.068(7) 0.081(8) -0.005(6) 0.010(5) -0.007(5)
C35 0.043(5) 0.098(10) 0.074(7) -0.018(7) -0.003(5) 0.002(6)

loop_
_atom_type_symbol
_atom_type_description
_atom_type_scat_dispersion_real
_atom_type_scat_dispersion_imag
_atom_type_scat_source
C C 0.0181 0.0091 'International Tables Vol C Tables 4.2.6.8 and 6.1.1.4'
H H 0.0000 0.0000 'International Tables Vol C Tables 4.2.6.8 and 6.1.1.4'
N N 0.0311 0.0180 'International Tables Vol C Tables 4.2.6.8 and 6.1.1.4'
O O 0.0492 0.0322 'International Tables Vol C Tables 4.2.6.8 and 6.1.1.4'
Cl Cl 0.3639 0.7018 'International Tables Vol C Tables 4.2.6.8 and 6.1.1.4'
Ru Ru 0.0552 3.2960 'International Tables Vol C Tables 4.2.6.8 and 6.1.1.4'

loop_
_exptl_crystal_face_index_h
_exptl_crystal_face_index_k
_exptl_crystal_face_index_l
_exptl_crystal_face_perp_dist
-1 -2 -1 0.0530
-1 -1 0 0.0648
0 1 1 0.0458
1 2 1 0.0505
2 1 -1 0.0598
1 -1 -2 0.0574
-2 1 0 0.0551
2 -1 0 0.0437
1 -2 -1 0.0427
0 -9 -7 0.0362
0 -1 0 0.0267
0 1 0 0.0294
2 -1 11 0.0585
-2 0 -11 0.0648
-2 -2 1 0.0648
-1 6 9 0.0556
-3 8 6 0.0455
-6 5 -2 0.0511
1 0 1 0.0598
5 -8 -1 0.0381
-2 1 -2 0.0521

loop_
_geom_angle_atom_site_label_1
_geom_angle_atom_site_label_2
_geom_angle_atom_site_label_3
_geom_angle
_geom_angle_site_symmetry_1
_geom_angle_site_symmetry_3
_geom_angle_publ_flag
Cl1 Ru1 Cl2 154.22(9) . . ?
O1 Ru1 Cl1 86.05(16) . . ?
O1 Ru1 Cl2 88.21(16) . . ?
C14 Ru1 Cl1 98.5(2) . . ?
C14 Ru1 Cl2 88.3(2) . . ?
C14 Ru1 O1 175.2(3) . . ?
C25 Ru1 Cl1 100.2(3) . . ?
C25 Ru1 Cl2 103.1(3) . . ?
C25 Ru1 O1 77.7(3) . . ?
C25 Ru1 C14 99.9(4) . . ?
C27 O1 Ru1 109.5(5) . . ?
C27 O1 C33 119.4(7) . . ?
C33 O1 Ru1 130.7(5) . . ?
C14 N1 C13 115.0(7) . . ?
C14 N1 C18 120.8(7) . . ?
C18 N1 C13 123.5(6) . . ?
C2 C1 C10 119.8(9) . . ?
C6 C1 C2 121.3(9) . . ?
C6 C1 C10 119.0(8) . . ?
C1 C2 H2 120.6 . . ?
C3 C2 C1 118.9(10) . . ?
C3 C2 H2 120.6 . . ?
C2 C3 H3 120.1 . . ?
C2 C3 C4 119.8(10) . . ?
C4 C3 H3 120.1 . . ?
C3 C4 H4 119.1 . . ?
C5 C4 C3 121.8(10) . . ?
C5 C4 H4 119.1 . . ?
C4 C5 H5 119.8 . . ?
C4 C5 C6 120.5(10) . . ?
C6 C5 H5 119.8 . . ?
C1 C6 C5 117.7(9) . . ?
C1 C6 C7 120.0(8) . . ?
C7 C6 C5 122.3(9) . . ?
C6 C7 H7 120.2 . . ?
C8 C7 C6 119.6(9) . . ?
C8 C7 H7 120.2 . . ?
C7 C8 H8 118.8 . . ?
C7 C8 C9 122.5(8) . . ?
C9 C8 H8 118.8 . . ?
C8 C9 C11 119.4(8) . . ?
C10 C9 C8 118.0(8) . . ?
C10 C9 C11 122.6(8) . . ?
C1 C10 H10 119.6 . . ?
C9 C10 C1 120.9(8) . . ?
C9 C10 H10 119.6 . . ?
C9 C11 C12 107.5(6) . . ?
C9 C11 C14 112.9(7) . . ?
C9 C11 C15 112.8(7) . . ?
C14 C11 C12 101.5(6) . . ?
C15 C11 C12 111.5(7) . . ?
C15 C11 C14 110.1(7) . . ?
C11 C12 H12A 110.6 . . ?
C11 C12 H12B 110.6 . . ?
H12A C12 H12B 108.7 . . ?
C13 C12 C11 105.6(7) . . ?
C13 C12 H12A 110.6 . . ?
C13 C12 H12B 110.6 . . ?
N1 C13 C12 99.5(6) . . ?
N1 C13 C16 111.1(7) . . ?
N1 C13 C17 114.8(6) . . ?
C16 C13 C12 112.1(7) . . ?
C17 C13 C12 111.3(7) . . ?
C17 C13 C16 108.0(7) . . ?
N1 C14 Ru1 122.4(7) . . ?
N1 C14 C11 109.5(8) . . ?
C11 C14 Ru1 127.2(5) . . ?
C11 C15 H15A 109.5 . . ?
C11 C15 H15B 109.5 . . ?
C11 C15 H15C 109.5 . . ?
H15A C15 H15B 109.5 . . ?
H15A C15 H15C 109.5 . . ?
H15B C15 H15C 109.5 . . ?
C13 C16 H16A 109.5 . . ?
C13 C16 H16B 109.5 . . ?
C13 C16 H16C 109.5 . . ?
H16A C16 H16B 109.5 . . ?
H16A C16 H16C 109.5 . . ?
H16B C16 H16C 109.5 . . ?
C13 C17 H17A 109.5 . . ?
C13 C17 H17B 109.5 . . ?
C13 C17 H17C 109.5 . . ?
H17A C17 H17B 109.5 . . ?
H17A C17 H17C 109.5 . . ?
H17B C17 H17C 109.5 . . ?
N1 C18 H18 106.0 . . ?
N1 C18 C19 113.9(6) . . ?
N1 C18 C32 112.7(7) . . ?
C19 C18 H18 106.0 . . ?
C32 C18 H18 106.0 . . ?
C32 C18 C19 111.5(7) . . ?
C18 C19 H19 107.9 . . ?
C18 C19 C20 116.0(6) . . ?
C18 C19 C24 108.9(7) . . ?
C20 C19 H19 107.9 . . ?
C20 C19 C24 108.1(7) . . ?
C24 C19 H19 107.9 . . ?
C19 C20 H20A 109.4 . . ?
C19 C20 H20B 109.4 . . ?
H20A C20 H20B 108.0 . . ?
C21 C20 C19 111.2(7) . . ?
C21 C20 H20A 109.4 . . ?
C21 C20 H20B 109.4 . . ?
C20 C21 H21A 109.4 . . ?
C20 C21 H21B 109.4 . . ?
H21A C21 H21B 108.0 . . ?
C22 C21 C20 111.1(8) . . ?
C22 C21 H21A 109.4 . . ?
C22 C21 H21B 109.4 . . ?
C21 C22 H22A 109.3 . . ?
C21 C22 H22B 109.3 . . ?
H22A C22 H22B 107.9 . . ?
C23 C22 C21 111.8(8) . . ?
C23 C22 H22A 109.3 . . ?
C23 C22 H22B 109.3 . . ?
C22 C23 H23A 109.2 . . ?
C22 C23 H23B 109.2 . . ?
C22 C23 C24 112.2(8) . . ?
H23A C23 H23B 107.9 . . ?
C24 C23 H23A 109.2 . . ?
C24 C23 H23B 109.2 . . ?
C19 C24 C23 111.1(8) . . ?
C19 C24 H24A 109.4 . . ?
C19 C24 H24B 109.4 . . ?
C23 C24 H24A 109.4 . . ?
C23 C24 H24B 109.4 . . ?
H24A C24 H24B 108.0 . . ?
Ru1 C25 H25 119.4 . . ?
C26 C25 Ru1 121.3(7) . . ?
C26 C25 H25 119.4 . . ?
C27 C26 C25 118.0(8) . . ?
C31 C26 C25 123.5(9) . . ?
C31 C26 C27 118.4(8) . . ?
O1 C27 C26 113.5(7) . . ?
O1 C27 C28 125.0(9) . . ?
C28 C27 C26 121.5(8) . . ?
C27 C28 H28 121.1 . . ?
C27 C28 C29 117.8(9) . . ?
C29 C28 H28 121.1 . . ?
C28 C29 H29 119.2 . . ?
C30 C29 C28 121.5(9) . . ?
C30 C29 H29 119.2 . . ?
C29 C30 H30 120.0 . . ?
C29 C30 C31 120.0(9) . . ?
C31 C30 H30 120.0 . . ?
C26 C31 H31 119.6 . . ?
C30 C31 C26 120.8(10) . . ?
C30 C31 H31 119.6 . . ?
C18 C32 H32A 109.5 . . ?
C18 C32 H32B 109.5 . . ?
C18 C32 H32C 109.5 . . ?
H32A C32 H32B 109.5 . . ?
H32A C32 H32C 109.5 . . ?
H32B C32 H32C 109.5 . . ?
O1 C33 H33 109.2 . . ?
O1 C33 C34 109.9(8) . . ?
O1 C33 C35 106.1(8) . . ?
C34 C33 H33 109.2 . . ?
C34 C33 C35 113.2(10) . . ?
C35 C33 H33 109.2 . . ?
C33 C34 H34A 109.5 . . ?
C33 C34 H34B 109.5 . . ?
C33 C34 H34C 109.5 . . ?
H34A C34 H34B 109.5 . . ?
H34A C34 H34C 109.5 . . ?
H34B C34 H34C 109.5 . . ?
C33 C35 H35A 109.5 . . ?
C33 C35 H35B 109.5 . . ?
C33 C35 H35C 109.5 . . ?
H35A C35 H35B 109.5 . . ?
H35A C35 H35C 109.5 . . ?
H35B C35 H35C 109.5 . . ?

loop_
_geom_bond_atom_site_label_1
_geom_bond_atom_site_label_2
_geom_bond_distance
_geom_bond_site_symmetry_2
_geom_bond_publ_flag
Ru1 Cl1 2.333(2) . ?
Ru1 Cl2 2.335(2) . ?
Ru1 O1 2.313(5) . ?
Ru1 C14 1.953(9) . ?
Ru1 C25 1.822(10) . ?
O1 C27 1.373(10) . ?
O1 C33 1.473(11) . ?
N1 C13 1.515(10) . ?
N1 C14 1.309(10) . ?
N1 C18 1.491(9) . ?
C1 C2 1.422(13) . ?
C1 C6 1.399(13) . ?
C1 C10 1.442(12) . ?
C2 H2 0.9500 . ?
C2 C3 1.379(14) . ?
C3 H3 0.9500 . ?
C3 C4 1.407(15) . ?
C4 H4 0.9500 . ?
C4 C5 1.346(14) . ?
C5 H5 0.9500 . ?
C5 C6 1.431(12) . ?
C6 C7 1.408(13) . ?
C7 H7 0.9500 . ?
C7 C8 1.375(12) . ?
C8 H8 0.9500 . ?
C8 C9 1.413(13) . ?
C9 C10 1.383(12) . ?
C9 C11 1.522(10) . ?
C10 H10 0.9500 . ?
C11 C12 1.569(12) . ?
C11 C14 1.540(12) . ?
C11 C15 1.535(12) . ?
C12 H12A 0.9900 . ?
C12 H12B 0.9900 . ?
C12 C13 1.536(11) . ?
C13 C16 1.528(11) . ?
C13 C17 1.528(11) . ?
C15 H15A 0.9800 . ?
C15 H15B 0.9800 . ?
C15 H15C 0.9800 . ?
C16 H16A 0.9800 . ?
C16 H16B 0.9800 . ?
C16 H16C 0.9800 . ?
C17 H17A 0.9800 . ?
C17 H17B 0.9800 . ?
C17 H17C 0.9800 . ?
C18 H18 1.0000 . ?
C18 C19 1.531(11) . ?
C18 C32 1.530(11) . ?
C19 H19 1.0000 . ?
C19 C20 1.535(11) . ?
C19 C24 1.536(11) . ?
C20 H20A 0.9900 . ?
C20 H20B 0.9900 . ?
C20 C21 1.517(11) . ?
C21 H21A 0.9900 . ?
C21 H21B 0.9900 . ?
C21 C22 1.516(13) . ?
C22 H22A 0.9900 . ?
C22 H22B 0.9900 . ?
C22 C23 1.495(15) . ?
C23 H23A 0.9900 . ?
C23 H23B 0.9900 . ?
C23 C24 1.542(13) . ?
C24 H24A 0.9900 . ?
C24 H24B 0.9900 . ?
C25 H25 0.9500 . ?
C25 C26 1.439(12) . ?
C26 C27 1.397(13) . ?
C26 C31 1.393(12) . ?
C27 C28 1.393(12) . ?
C28 H28 0.9500 . ?
C28 C29 1.405(13) . ?
C29 H29 0.9500 . ?
C29 C30 1.362(14) . ?
C30 H30 0.9500 . ?
C30 C31 1.385(13) . ?
C31 H31 0.9500 . ?
C32 H32A 0.9800 . ?
C32 H32B 0.9800 . ?
C32 H32C 0.9800 . ?
C33 H33 1.0000 . ?
C33 C34 1.501(15) . ?
C33 C35 1.516(15) . ?
C34 H34A 0.9800 . ?
C34 H34B 0.9800 . ?
C34 H34C 0.9800 . ?
C35 H35A 0.9800 . ?
C35 H35B 0.9800 . ?
C35 H35C 0.9800 . ?

loop_
_geom_torsion_atom_site_label_1
_geom_torsion_atom_site_label_2
_geom_torsion_atom_site_label_3
_geom_torsion_atom_site_label_4
_geom_torsion
_geom_torsion_site_symmetry_1
_geom_torsion_site_symmetry_2
_geom_torsion_site_symmetry_3
_geom_torsion_site_symmetry_4
_geom_torsion_publ_flag
Ru1 O1 C27 C26 -1.7(8) . . . . ?
Ru1 O1 C27 C28 179.2(7) . . . . ?
Ru1 O1 C33 C34 -93.9(9) . . . . ?
Ru1 O1 C33 C35 28.9(12) . . . . ?
Ru1 C25 C26 C27 -0.8(11) . . . . ?
Ru1 C25 C26 C31 178.9(7) . . . . ?
Cl1 Ru1 C25 C26 83.5(7) . . . . ?
Cl2 Ru1 C25 C26 -85.3(7) . . . . ?
O1 Ru1 C25 C26 -0.1(6) . . . . ?
O1 C27 C28 C29 178.6(7) . . . . ?
N1 C18 C19 C20 -38.8(10) . . . . ?
N1 C18 C19 C24 -160.9(7) . . . . ?
C1 C2 C3 C4 -3.2(15) . . . . ?
C1 C6 C7 C8 -1.4(13) . . . . ?
C2 C1 C6 C5 1.8(13) . . . . ?
C2 C1 C6 C7 -177.3(9) . . . . ?
C2 C1 C10 C9 177.7(9) . . . . ?
C2 C3 C4 C5 3.1(17) . . . . ?
C3 C4 C5 C6 -0.4(16) . . . . ?
C4 C5 C6 C1 -2.0(14) . . . . ?
C4 C5 C6 C7 177.0(9) . . . . ?
C5 C6 C7 C8 179.6(8) . . . . ?
C6 C1 C2 C3 0.8(14) . . . . ?
C6 C1 C10 C9 -3.0(13) . . . . ?
C6 C7 C8 C9 -1.4(13) . . . . ?
C7 C8 C9 C10 1.8(12) . . . . ?
C7 C8 C9 C11 -177.7(8) . . . . ?
C8 C9 C10 C1 0.4(13) . . . . ?
C8 C9 C11 C12 70.8(9) . . . . ?
C8 C9 C11 C14 -40.4(10) . . . . ?
C8 C9 C11 C15 -166.0(8) . . . . ?
C9 C11 C12 C13 -144.4(7) . . . . ?
C9 C11 C14 Ru1 -64.4(9) . . . . ?
C9 C11 C14 N1 126.5(7) . . . . ?
C10 C1 C2 C3 -180.0(9) . . . . ?
C10 C1 C6 C5 -177.5(8) . . . . ?
C10 C1 C6 C7 3.5(13) . . . . ?
C10 C9 C11 C12 -108.8(9) . . . . ?
C10 C9 C11 C14 140.1(8) . . . . ?
C10 C9 C11 C15 14.5(11) . . . . ?
C11 C9 C10 C1 179.9(8) . . . . ?
C11 C12 C13 N1 28.8(8) . . . . ?
C11 C12 C13 C16 -88.7(8) . . . . ?
C11 C12 C13 C17 150.2(7) . . . . ?
C12 C11 C14 Ru1 -179.2(5) . . . . ?
C12 C11 C14 N1 11.8(8) . . . . ?
C13 N1 C14 Ru1 -162.2(5) . . . . ?
C13 N1 C14 C11 7.4(8) . . . . ?
C13 N1 C18 C19 -74.0(9) . . . . ?
C13 N1 C18 C32 54.3(10) . . . . ?
C14 Ru1 C25 C26 -175.9(7) . . . . ?
C14 N1 C13 C12 -23.4(8) . . . . ?
C14 N1 C13 C16 94.8(8) . . . . ?
C14 N1 C13 C17 -142.3(7) . . . . ?
C14 N1 C18 C19 115.8(8) . . . . ?
C14 N1 C18 C32 -116.0(8) . . . . ?
C14 C11 C12 C13 -25.7(8) . . . . ?
C15 C11 C12 C13 91.5(8) . . . . ?
C15 C11 C14 Ru1 62.6(9) . . . . ?
C15 C11 C14 N1 -106.5(7) . . . . ?
C18 N1 C13 C12 165.8(6) . . . . ?
C18 N1 C13 C16 -76.0(9) . . . . ?
C18 N1 C13 C17 46.9(10) . . . . ?
C18 N1 C14 Ru1 8.8(9) . . . . ?
C18 N1 C14 C11 178.5(6) . . . . ?
C18 C19 C20 C21 178.2(7) . . . . ?
C18 C19 C24 C23 -176.3(8) . . . . ?
C19 C20 C21 C22 58.5(10) . . . . ?
C20 C19 C24 C23 56.9(10) . . . . ?
C20 C21 C22 C23 -54.6(11) . . . . ?
C21 C22 C23 C24 53.0(12) . . . . ?
C22 C23 C24 C19 -55.1(12) . . . . ?
C24 C19 C20 C21 -59.3(9) . . . . ?
C25 C26 C27 O1 1.8(11) . . . . ?
C25 C26 C27 C28 -179.1(8) . . . . ?
C25 C26 C31 C30 179.9(8) . . . . ?
C26 C27 C28 C29 -0.4(12) . . . . ?
C27 O1 C33 C34 77.4(10) . . . . ?
C27 O1 C33 C35 -159.9(9) . . . . ?
C27 C26 C31 C30 -0.3(13) . . . . ?
C27 C28 C29 C30 -1.2(13) . . . . ?
C28 C29 C30 C31 2.0(14) . . . . ?
C29 C30 C31 C26 -1.2(13) . . . . ?
C31 C26 C27 O1 -178.0(7) . . . . ?
C31 C26 C27 C28 1.1(13) . . . . ?
C32 C18 C19 C20 -167.6(7) . . . . ?
C32 C18 C19 C24 70.3(9) . . . . ?
C33 O1 C27 C26 -174.7(8) . . . . ?
C33 O1 C27 C28 6.3(12) . . . . ?

loop_
_exptl_oxdiff_crystal_face_indexfrac_h
_exptl_oxdiff_crystal_face_indexfrac_k
_exptl_oxdiff_crystal_face_indexfrac_l
_exptl_oxdiff_crystal_face_x
_exptl_oxdiff_crystal_face_y
_exptl_oxdiff_crystal_face_z
-1.0001 -1.9976 -0.9997 0.1046 0.0360 0.2234
-1.0005 -1.0010 0.0010 0.1266 0.0431 0.0966
-0.0005 0.9966 1.0006 0.0220 0.0071 -0.1268
1.0001 1.9976 0.9997 -0.1046 -0.0360 -0.2234
2.0015 1.0053 -1.0026 -0.2751 -0.0933 -0.0663
1.0014 -0.9922 -2.0023 -0.1705 -0.0573 0.1571
-2.0007 0.9980 0.0050 0.1557 0.2358 -0.0333
2.0007 -0.9980 -0.0050 -0.1557 -0.2358 0.0333
1.0007 -1.9956 -1.0037 -0.0836 -0.1500 0.1812
-0.0007 -8.5282 -6.6436 -0.0834 -0.1424 0.9863
-0.0001 -1.0000 -0.0010 0.0325 -0.0499 0.0755
0.0001 1.0000 0.0010 -0.0325 0.0499 -0.0755
2.3999 -0.8191 10.9589 0.3964 -0.7315 -0.5548
-2.3921 0.3919 -10.9923 -0.3850 0.7109 0.5885
-2.0017 -2.0053 1.0016 0.3076 0.0434 0.1418
-1.3154 6.4892 8.8255 0.3918 0.0700 -0.9174
-2.5296 8.1573 6.0190 0.2991 0.3860 -0.8727
-6.4574 4.8698 -2.1613 0.3307 0.9362 -0.1194
0.9998 -0.0024 0.9976 -0.0396 -0.1357 -0.0724
4.8955 -7.7633 -1.3285 -0.2794 -0.7865 0.5508
-1.9995 1.0049 -1.9942 0.0468 0.3213 0.0694
